data_7017029
loop_
_publ_author_name
'Blagg, Robin J.'
'L\'opez-G\'omez, Mar\'ia J'
'Charmant, Jonathan P. H.'
'Connelly, Neil G.'
'Cowell, John J.'
'Haddow, Mairi F.'
'Hamilton, Alex'
'Orpen, A. Guy'
'Riis-Johannessen, Thomas'
'Saithong, Saowanit'

_publ_section_title
;
 The oxidative conversion of the N,S-bridged complexes [{RhLL'(\m-X)}(2)]
 to [(RhLL')(3)(\m-X)(2)](+) (X = mt or taz): a comparison with the
 oxidation of N,N-bridged analogues.
;
_journal_issue 43
_journal_name_full 'Dalton transactions (Cambridge, England : 2003)'
_journal_page_first 11497
_journal_page_last 11510
_journal_paper_doi 10.1039/c1dt10930h
_journal_volume 40
_journal_year 2011
_chemical_formula_moiety 'C48 H46 N6 O2 P2 Rh2 S2'
_chemical_formula_sum 'C48 H46 N6 O2 P2 Rh2 S2'
_chemical_formula_weight 1070.79
_chemical_name_systematic
;
?
;
_space_group_IT_number 2
_symmetry_cell_setting triclinic
_symmetry_space_group_name_Hall '-P 1'
_symmetry_space_group_name_H-M 'P -1'
_atom_sites_solution_hydrogens geom
_atom_sites_solution_primary direct
_atom_sites_solution_secondary difmap
_audit_creation_method SHELXL-97
_cell_angle_alpha 94.83(3)
_cell_angle_beta 95.12(3)
_cell_angle_gamma 102.30(3)
_cell_formula_units_Z 2
_cell_length_a 11.370(2)
_cell_length_b 12.483(3)
_cell_length_c 17.364(4)
_cell_measurement_reflns_used 3642
_cell_measurement_temperature 100(2)
_cell_measurement_theta_max 26.43
_cell_measurement_theta_min 2.155
_cell_volume 2384.8(10)
_computing_cell_refinement 'Bruker SMART'
_computing_data_collection 'Bruker SMART'
_computing_data_reduction 'Bruker SAINT'
_computing_molecular_graphics 'Bruker SHELXTL'
_computing_publication_material 'Bruker SHELXTL'
_computing_structure_refinement 'SHELXL-97 (Sheldrick, 1997)'
_computing_structure_solution 'SHELXS-97 (Sheldrick, 1990)'
_diffrn_ambient_temperature 100(2)
_diffrn_measured_fraction_theta_full 0.996
_diffrn_measured_fraction_theta_max 0.996
_diffrn_measurement_device_type 'CCD area detector'
_diffrn_measurement_method 'phi and omega scans'
_diffrn_radiation_monochromator graphite
_diffrn_radiation_source 'fine-focus sealed tube'
_diffrn_radiation_type MoK\a
_diffrn_radiation_wavelength 0.71073
_diffrn_reflns_av_R_equivalents 0.0492
_diffrn_reflns_av_sigmaI/netI 0.0702
_diffrn_reflns_limit_h_max 14
_diffrn_reflns_limit_h_min -14
_diffrn_reflns_limit_k_max 16
_diffrn_reflns_limit_k_min -16
_diffrn_reflns_limit_l_max 22
_diffrn_reflns_limit_l_min -22
_diffrn_reflns_number 27239
_diffrn_reflns_theta_full 27.48
_diffrn_reflns_theta_max 27.48
_diffrn_reflns_theta_min 1.84
_exptl_absorpt_coefficient_mu 0.891
_exptl_absorpt_correction_T_max 0.96
_exptl_absorpt_correction_T_min 0.87
_exptl_absorpt_correction_type multi-scan
_exptl_absorpt_process_details 'SADABS V2008/1'
_exptl_crystal_colour yellow
_exptl_crystal_density_diffrn 1.491
_exptl_crystal_density_method 'not measured'
_exptl_crystal_description block
_exptl_crystal_F_000 1088
_exptl_crystal_size_max 0.15
_exptl_crystal_size_mid 0.10
_exptl_crystal_size_min 0.05
_platon_squeeze_details
;
;
_refine_diff_density_max 1.065
_refine_diff_density_min -0.600
_refine_diff_density_rms 0.110
_refine_ls_extinction_method none
_refine_ls_goodness_of_fit_ref 0.986
_refine_ls_hydrogen_treatment constr
_refine_ls_matrix_type full
_refine_ls_number_parameters 563
_refine_ls_number_reflns 10899
_refine_ls_number_restraints 0
_refine_ls_restrained_S_all 0.986
_refine_ls_R_factor_all 0.0678
_refine_ls_R_factor_gt 0.0423
_refine_ls_shift/su_max 0.001
_refine_ls_shift/su_mean 0.000
_refine_ls_structure_factor_coef Fsqd
_refine_ls_weighting_details 'calc w=1/[\s^2^(Fo^2^)+(0.0432P)^2^+0.0000P] where P=(Fo^2^+2Fc^2^)/3'
_refine_ls_weighting_scheme calc
_refine_ls_wR_factor_gt 0.0869
_refine_ls_wR_factor_ref 0.0933
_reflns_number_gt 7974
_reflns_number_total 10899
_reflns_threshold_expression >2sigma(I)
_cod_data_source_file c1dt10930h.txt
_cod_data_source_block 6squeeze
_cod_original_cell_volume 2384.8(8)
_cod_database_code 7017029

loop_
_symmetry_equiv_pos_as_xyz
'x, y, z'
'-x, -y, -z'

loop_
_atom_site_label
_atom_site_type_symbol
_atom_site_fract_x
_atom_site_fract_y
_atom_site_fract_z
_atom_site_U_iso_or_equiv
_atom_site_adp_type
_atom_site_occupancy
_atom_site_symmetry_multiplicity
_atom_site_calc_flag
_atom_site_refinement_flags
Rh1 Rh 0.52083(2) 0.13453(2) 0.232291(15) 0.01247(7) Uani 1 1 d .
Rh2 Rh 0.55423(2) 0.43166(2) 0.230188(15) 0.01326(7) Uani 1 1 d .
P1 P 0.35043(8) 0.06041(8) 0.28426(5) 0.01468(19) Uani 1 1 d .
P2 P 0.74191(8) 0.52542(8) 0.27959(5) 0.0153(2) Uani 1 1 d .
S1 S 0.70398(8) 0.20736(7) 0.17815(5) 0.01605(19) Uani 1 1 d .
S2 S 0.35222(8) 0.34305(7) 0.17619(5) 0.01635(19) Uani 1 1 d .
N1 N 0.6154(3) 0.3791(2) 0.12731(16) 0.0150(6) Uani 1 1 d .
N2 N 0.5921(3) 0.4259(2) 0.05925(16) 0.0156(6) Uani 1 1 d .
N3 N 0.6676(3) 0.2805(2) 0.03345(16) 0.0148(6) Uani 1 1 d .
N4 N 0.4257(3) 0.1563(2) 0.12864(15) 0.0127(6) Uani 1 1 d .
N5 N 0.4281(3) 0.0884(2) 0.06172(16) 0.0142(6) Uani 1 1 d .
N6 N 0.3435(3) 0.2256(2) 0.03289(16) 0.0147(6) Uani 1 1 d .
O1 O 0.6686(3) 0.1079(2) 0.37671(15) 0.0294(7) Uani 1 1 d .
O2 O 0.4592(2) 0.5128(2) 0.37200(15) 0.0255(6) Uani 1 1 d .
C1 C 0.6614(3) 0.2917(3) 0.11232(19) 0.0148(7) Uani 1 1 d .
C2 C 0.6254(3) 0.3648(3) 0.0039(2) 0.0170(8) Uani 1 1 d .
C3 C 0.6136(4) 0.3827(3) -0.0798(2) 0.0230(9) Uani 1 1 d .
H3A H 0.5688 0.4406 -0.0873 0.034 Uiso 1 1 calc R
H3B H 0.5700 0.3141 -0.1106 0.034 Uiso 1 1 calc R
H3C H 0.6944 0.4052 -0.0967 0.034 Uiso 1 1 calc R
C4 C 0.7108(3) 0.1928(3) -0.0097(2) 0.0180(8) Uani 1 1 d .
H4A H 0.6635 0.1732 -0.0616 0.022 Uiso 1 1 calc R
H4B H 0.6981 0.1263 0.0185 0.022 Uiso 1 1 calc R
C5 C 0.8438(3) 0.2293(3) -0.0195(2) 0.0239(9) Uani 1 1 d .
H5A H 0.8563 0.2940 -0.0485 0.036 Uiso 1 1 calc R
H5B H 0.8705 0.1693 -0.0480 0.036 Uiso 1 1 calc R
H5C H 0.8908 0.2481 0.0318 0.036 Uiso 1 1 calc R
C6 C 0.3758(3) 0.2380(3) 0.11190(19) 0.0139(7) Uani 1 1 d .
C7 C 0.3777(3) 0.1326(3) 0.00525(19) 0.0154(7) Uani 1 1 d .
C8 C 0.3637(4) 0.0897(3) -0.07866(19) 0.0224(8) Uani 1 1 d .
H8A H 0.4058 0.0293 -0.0853 0.034 Uiso 1 1 calc R
H8B H 0.3986 0.1491 -0.1089 0.034 Uiso 1 1 calc R
H8C H 0.2775 0.0625 -0.0969 0.034 Uiso 1 1 calc R
C9 C 0.2862(3) 0.2998(3) -0.0120(2) 0.0203(8) Uani 1 1 d .
H9A H 0.3184 0.3042 -0.0630 0.024 Uiso 1 1 calc R
H9B H 0.3068 0.3748 0.0162 0.024 Uiso 1 1 calc R
C10 C 0.1499(4) 0.2595(3) -0.0245(2) 0.0277(9) Uani 1 1 d .
H10A H 0.1293 0.1856 -0.0530 0.041 Uiso 1 1 calc R
H10B H 0.1146 0.3101 -0.0547 0.041 Uiso 1 1 calc R
H10C H 0.1177 0.2568 0.0259 0.041 Uiso 1 1 calc R
C11 C 0.6104(3) 0.1173(3) 0.3212(2) 0.0199(8) Uani 1 1 d .
C12 C 0.4965(3) 0.4806(3) 0.3176(2) 0.0182(8) Uani 1 1 d .
C13 C 0.2064(3) 0.0789(3) 0.2365(2) 0.0179(8) Uani 1 1 d .
C14 C 0.1269(3) 0.1291(3) 0.2754(2) 0.0213(8) Uani 1 1 d .
H14 H 0.1466 0.1549 0.3290 0.026 Uiso 1 1 calc R
C15 C 0.0196(4) 0.1418(3) 0.2367(3) 0.0287(10) Uani 1 1 d .
H15 H -0.0334 0.1767 0.2638 0.034 Uiso 1 1 calc R
C16 C -0.0108(4) 0.1040(3) 0.1590(3) 0.0293(10) Uani 1 1 d .
H16 H -0.0847 0.1122 0.1327 0.035 Uiso 1 1 calc R
C17 C 0.0668(4) 0.0541(3) 0.1198(2) 0.0283(9) Uani 1 1 d .
H17 H 0.0459 0.0280 0.0663 0.034 Uiso 1 1 calc R
C18 C 0.1749(3) 0.0418(3) 0.1574(2) 0.0208(8) Uani 1 1 d .
H18 H 0.2279 0.0079 0.1295 0.025 Uiso 1 1 calc R
C19 C 0.3211(3) -0.0891(3) 0.2898(2) 0.0165(7) Uani 1 1 d .
C20 C 0.4013(4) -0.1322(4) 0.3367(2) 0.0301(10) Uani 1 1 d .
H20 H 0.4684 -0.0835 0.3668 0.036 Uiso 1 1 calc R
C21 C 0.3850(4) -0.2447(4) 0.3403(3) 0.0358(11) Uani 1 1 d .
H21 H 0.4400 -0.2725 0.3734 0.043 Uiso 1 1 calc R
C22 C 0.2892(4) -0.3165(3) 0.2959(2) 0.0279(9) Uani 1 1 d .
H22 H 0.2786 -0.3936 0.2987 0.033 Uiso 1 1 calc R
C23 C 0.2099(4) -0.2783(3) 0.2483(3) 0.0335(10) Uani 1 1 d .
H23 H 0.1453 -0.3288 0.2173 0.040 Uiso 1 1 calc R
C24 C 0.2226(4) -0.1643(3) 0.2446(2) 0.0305(10) Uani 1 1 d .
H24 H 0.1658 -0.1377 0.2121 0.037 Uiso 1 1 calc R
C25 C 0.3523(3) 0.1197(3) 0.3837(2) 0.0191(8) Uani 1 1 d .
C26 C 0.3893(4) 0.2329(3) 0.3975(2) 0.0261(9) Uani 1 1 d .
H26 H 0.4158 0.2747 0.3565 0.031 Uiso 1 1 calc R
C27 C 0.3884(4) 0.2864(4) 0.4707(2) 0.0327(10) Uani 1 1 d .
H27 H 0.4165 0.3641 0.4805 0.039 Uiso 1 1 calc R
C28 C 0.3462(4) 0.2256(4) 0.5289(2) 0.0365(11) Uani 1 1 d .
H28 H 0.3435 0.2620 0.5788 0.044 Uiso 1 1 calc R
C29 C 0.3074(4) 0.1121(4) 0.5157(2) 0.0379(11) Uani 1 1 d .
H29 H 0.2789 0.0708 0.5565 0.046 Uiso 1 1 calc R
C30 C 0.3105(5) 0.0593(4) 0.4433(2) 0.0371(11) Uani 1 1 d .
H30 H 0.2840 -0.0186 0.4340 0.045 Uiso 1 1 calc R
C31 C 0.7675(3) 0.6746(3) 0.27403(19) 0.0177(8) Uani 1 1 d .
C32 C 0.8836(4) 0.7418(3) 0.2795(2) 0.0304(10) Uani 1 1 d .
H32 H 0.9524 0.7100 0.2848 0.036 Uiso 1 1 calc R
C33 C 0.8989(4) 0.8544(4) 0.2773(3) 0.0393(12) Uani 1 1 d .
H33 H 0.9782 0.8997 0.2806 0.047 Uiso 1 1 calc R
C34 C 0.7997(4) 0.9009(3) 0.2702(2) 0.0299(10) Uani 1 1 d .
H34 H 0.8107 0.9784 0.2695 0.036 Uiso 1 1 calc R
C35 C 0.6849(4) 0.8361(3) 0.2643(2) 0.0244(9) Uani 1 1 d .
H35 H 0.6166 0.8686 0.2595 0.029 Uiso 1 1 calc R
C36 C 0.6690(4) 0.7237(3) 0.2654(2) 0.0207(8) Uani 1 1 d .
H36 H 0.5893 0.6790 0.2601 0.025 Uiso 1 1 calc R
C37 C 0.7787(3) 0.5095(3) 0.3822(2) 0.0211(8) Uani 1 1 d .
C38 C 0.8495(4) 0.5918(4) 0.4357(2) 0.0322(10) Uani 1 1 d .
H38 H 0.8822 0.6620 0.4197 0.039 Uiso 1 1 calc R
C39 C 0.8725(5) 0.5725(5) 0.5121(2) 0.0441(13) Uani 1 1 d .
H39 H 0.9205 0.6296 0.5485 0.053 Uiso 1 1 calc R
C40 C 0.8267(4) 0.4719(5) 0.5355(3) 0.0502(15) Uani 1 1 d .
H40 H 0.8431 0.4591 0.5881 0.060 Uiso 1 1 calc R
C41 C 0.7576(5) 0.3896(5) 0.4838(3) 0.0587(17) Uani 1 1 d .
H41 H 0.7263 0.3193 0.5001 0.070 Uiso 1 1 calc R
C42 C 0.7332(4) 0.4088(4) 0.4074(3) 0.0440(13) Uani 1 1 d .
H42 H 0.6841 0.3515 0.3716 0.053 Uiso 1 1 calc R
C43 C 0.8702(3) 0.4920(3) 0.2338(2) 0.0177(8) Uani 1 1 d .
C44 C 0.8782(3) 0.5117(3) 0.1565(2) 0.0207(8) Uani 1 1 d .
H44 H 0.8189 0.5424 0.1296 0.025 Uiso 1 1 calc R
C45 C 0.9738(4) 0.4863(3) 0.1186(2) 0.0263(9) Uani 1 1 d .
H45 H 0.9793 0.4997 0.0659 0.032 Uiso 1 1 calc R
C46 C 1.0598(4) 0.4421(3) 0.1571(3) 0.0291(10) Uani 1 1 d .
H46 H 1.1243 0.4248 0.1309 0.035 Uiso 1 1 calc R
C47 C 1.0529(4) 0.4225(3) 0.2344(3) 0.0286(10) Uani 1 1 d .
H47 H 1.1129 0.3926 0.2612 0.034 Uiso 1 1 calc R
C48 C 0.9578(3) 0.4469(3) 0.2720(2) 0.0215(8) Uani 1 1 d .
H48 H 0.9525 0.4327 0.3246 0.026 Uiso 1 1 calc R

loop_
_atom_site_aniso_label
_atom_site_aniso_U_11
_atom_site_aniso_U_22
_atom_site_aniso_U_33
_atom_site_aniso_U_23
_atom_site_aniso_U_13
_atom_site_aniso_U_12
Rh1 0.01103(14) 0.01389(15) 0.01256(13) 0.00295(10) 0.00161(10) 0.00218(11)
Rh2 0.01207(15) 0.01345(15) 0.01434(14) 0.00075(11) 0.00353(10) 0.00242(11)
P1 0.0143(5) 0.0144(5) 0.0161(4) 0.0037(4) 0.0039(4) 0.0030(4)
P2 0.0147(5) 0.0161(5) 0.0149(4) 0.0019(4) 0.0030(4) 0.0022(4)
S1 0.0123(4) 0.0177(5) 0.0194(4) 0.0055(4) 0.0034(3) 0.0040(4)
S2 0.0134(4) 0.0150(5) 0.0208(4) 0.0000(4) 0.0028(3) 0.0038(4)
N1 0.0135(16) 0.0156(16) 0.0154(14) 0.0029(12) 0.0011(12) 0.0023(13)
N2 0.0149(16) 0.0160(16) 0.0164(15) 0.0064(12) 0.0034(12) 0.0022(13)
N3 0.0127(15) 0.0162(16) 0.0154(14) 0.0010(12) 0.0032(12) 0.0027(13)
N4 0.0124(15) 0.0141(15) 0.0112(13) 0.0008(11) 0.0000(11) 0.0030(12)
N5 0.0136(15) 0.0138(15) 0.0144(14) -0.0024(11) 0.0015(12) 0.0028(12)
N6 0.0147(16) 0.0140(15) 0.0149(14) 0.0033(12) -0.0002(12) 0.0019(13)
O1 0.0266(16) 0.0341(17) 0.0243(15) 0.0118(13) -0.0084(12) 0.0008(13)
O2 0.0300(16) 0.0224(15) 0.0254(14) -0.0017(12) 0.0142(12) 0.0057(13)
C1 0.0084(17) 0.0174(19) 0.0171(17) 0.0001(14) 0.0029(13) -0.0004(14)
C2 0.0134(18) 0.0172(19) 0.0194(18) 0.0052(15) 0.0032(14) -0.0008(15)
C3 0.030(2) 0.019(2) 0.0174(18) 0.0061(15) 0.0030(16) -0.0007(17)
C4 0.020(2) 0.0137(18) 0.0190(18) -0.0032(14) 0.0037(15) 0.0014(15)
C5 0.017(2) 0.026(2) 0.027(2) -0.0030(17) 0.0077(16) 0.0024(17)
C6 0.0110(17) 0.0114(17) 0.0171(17) 0.0016(14) 0.0011(13) -0.0025(14)
C7 0.0130(18) 0.0159(18) 0.0168(17) 0.0020(14) 0.0020(14) 0.0023(15)
C8 0.025(2) 0.026(2) 0.0128(17) -0.0027(15) -0.0018(15) 0.0023(18)
C9 0.021(2) 0.0172(19) 0.0222(19) 0.0088(15) -0.0021(15) 0.0024(16)
C10 0.019(2) 0.027(2) 0.038(2) 0.0160(19) -0.0037(17) 0.0044(18)
C11 0.017(2) 0.0155(19) 0.025(2) 0.0032(15) 0.0049(16) -0.0025(16)
C12 0.018(2) 0.0130(18) 0.0232(19) 0.0028(15) 0.0015(15) 0.0027(16)
C13 0.0151(19) 0.0142(19) 0.0236(19) 0.0047(15) 0.0042(15) -0.0004(15)
C14 0.017(2) 0.0158(19) 0.032(2) 0.0048(16) 0.0052(16) 0.0035(16)
C15 0.022(2) 0.012(2) 0.054(3) 0.0095(19) 0.010(2) 0.0031(17)
C16 0.012(2) 0.026(2) 0.049(3) 0.016(2) -0.0060(18) -0.0005(17)
C17 0.022(2) 0.027(2) 0.029(2) 0.0067(18) -0.0071(17) -0.0081(18)
C18 0.0155(19) 0.018(2) 0.027(2) 0.0026(16) 0.0029(16) 0.0003(16)
C19 0.0140(18) 0.0179(19) 0.0182(17) 0.0059(14) 0.0036(14) 0.0025(15)
C20 0.025(2) 0.028(2) 0.037(2) 0.0051(19) 0.0004(18) 0.0037(19)
C21 0.037(3) 0.032(3) 0.042(3) 0.010(2) 0.004(2) 0.016(2)
C22 0.029(2) 0.020(2) 0.035(2) 0.0035(18) 0.0009(18) 0.0052(18)
C23 0.034(3) 0.022(2) 0.039(2) -0.0022(19) 0.000(2) -0.002(2)
C24 0.032(2) 0.027(2) 0.032(2) 0.0042(18) 0.0031(19) 0.004(2)
C25 0.023(2) 0.020(2) 0.0154(17) -0.0016(15) 0.0071(15) 0.0074(17)
C26 0.031(2) 0.029(2) 0.0149(18) 0.0014(16) 0.0034(16) -0.0025(19)
C27 0.042(3) 0.028(2) 0.027(2) -0.0009(18) 0.009(2) 0.003(2)
C28 0.053(3) 0.038(3) 0.023(2) 0.0017(19) 0.009(2) 0.019(2)
C29 0.052(3) 0.043(3) 0.022(2) 0.009(2) 0.011(2) 0.013(2)
C30 0.064(3) 0.024(2) 0.025(2) 0.0030(18) 0.016(2) 0.009(2)
C31 0.025(2) 0.0157(19) 0.0114(16) 0.0020(14) 0.0013(14) 0.0021(16)
C32 0.019(2) 0.024(2) 0.046(3) 0.0008(19) 0.0090(19) 0.0011(18)
C33 0.030(3) 0.022(2) 0.062(3) 0.000(2) 0.017(2) -0.006(2)
C34 0.041(3) 0.017(2) 0.031(2) 0.0009(17) 0.014(2) 0.0035(19)
C35 0.031(2) 0.023(2) 0.024(2) 0.0064(16) 0.0150(17) 0.0096(18)
C36 0.025(2) 0.022(2) 0.0155(18) 0.0024(15) 0.0079(15) 0.0016(17)
C37 0.0147(19) 0.032(2) 0.0163(18) 0.0045(16) 0.0027(15) 0.0030(17)
C38 0.034(3) 0.038(3) 0.025(2) 0.0025(19) -0.0008(18) 0.011(2)
C39 0.045(3) 0.063(4) 0.022(2) -0.006(2) -0.007(2) 0.015(3)
C40 0.032(3) 0.096(5) 0.021(2) 0.023(3) 0.001(2) 0.005(3)
C41 0.044(3) 0.082(4) 0.039(3) 0.037(3) -0.007(2) -0.016(3)
C42 0.043(3) 0.052(3) 0.028(2) 0.017(2) -0.005(2) -0.011(2)
C43 0.0131(18) 0.0152(19) 0.0222(18) 0.0005(15) 0.0036(15) -0.0025(15)
C44 0.018(2) 0.018(2) 0.0240(19) 0.0007(15) 0.0035(16) 0.0015(16)
C45 0.023(2) 0.026(2) 0.027(2) -0.0044(17) 0.0141(17) -0.0029(18)
C46 0.018(2) 0.017(2) 0.050(3) -0.0083(19) 0.0124(19) -0.0008(17)
C47 0.018(2) 0.020(2) 0.049(3) 0.0046(19) 0.0021(19) 0.0058(18)
C48 0.019(2) 0.019(2) 0.027(2) 0.0059(16) 0.0011(16) 0.0024(16)

loop_
_atom_type_symbol
_atom_type_description
_atom_type_scat_dispersion_real
_atom_type_scat_dispersion_imag
_atom_type_scat_source
C C 0.0033 0.0016 'International Tables Vol C Tables 4.2.6.8 and 6.1.1.4'
H H 0.0000 0.0000 'International Tables Vol C Tables 4.2.6.8 and 6.1.1.4'
N N 0.0061 0.0033 'International Tables Vol C Tables 4.2.6.8 and 6.1.1.4'
O O 0.0106 0.0060 'International Tables Vol C Tables 4.2.6.8 and 6.1.1.4'
P P 0.1023 0.0942 'International Tables Vol C Tables 4.2.6.8 and 6.1.1.4'
S S 0.1246 0.1234 'International Tables Vol C Tables 4.2.6.8 and 6.1.1.4'
Rh Rh -1.1178 0.9187 'International Tables Vol C Tables 4.2.6.8 and 6.1.1.4'

loop_
_geom_angle_atom_site_label_1
_geom_angle_atom_site_label_2
_geom_angle_atom_site_label_3
_geom_angle
C11 Rh1 N4 177.49(14)
C11 Rh1 P1 89.26(12)
N4 Rh1 P1 93.23(8)
C11 Rh1 S1 89.55(12)
N4 Rh1 S1 87.96(8)
P1 Rh1 S1 177.97(4)
C12 Rh2 N1 177.48(14)
C12 Rh2 P2 89.04(12)
N1 Rh2 P2 92.21(9)
C12 Rh2 S2 90.00(12)
N1 Rh2 S2 88.62(9)
P2 Rh2 S2 176.40(4)
C25 P1 C13 103.30(17)
C25 P1 C19 104.66(17)
C13 P1 C19 102.70(17)
C25 P1 Rh1 111.66(13)
C13 P1 Rh1 117.05(12)
C19 P1 Rh1 115.94(12)
C43 P2 C37 103.40(17)
C43 P2 C31 101.60(17)
C37 P2 C31 105.49(17)
C43 P2 Rh2 117.66(12)
C37 P2 Rh2 113.42(13)
C31 P2 Rh2 113.76(13)
C1 S1 Rh1 103.92(12)
C6 S2 Rh2 102.40(12)
C1 N1 N2 110.4(3)
C1 N1 Rh2 128.1(2)
N2 N1 Rh2 120.7(2)
C2 N2 N1 105.6(3)
C2 N3 C1 107.1(3)
C2 N3 C4 127.3(3)
C1 N3 C4 125.6(3)
C6 N4 N5 110.3(3)
C6 N4 Rh1 129.2(2)
N5 N4 Rh1 119.5(2)
C7 N5 N4 105.2(3)
C7 N6 C6 105.8(3)
C7 N6 C9 127.7(3)
C6 N6 C9 126.4(3)
N1 C1 N3 106.4(3)
N1 C1 S1 127.0(3)
N3 C1 S1 126.5(3)
N2 C2 N3 110.5(3)
N2 C2 C3 124.3(3)
N3 C2 C3 125.1(3)
N3 C4 C5 111.1(3)
N4 C6 N6 107.6(3)
N4 C6 S2 127.1(3)
N6 C6 S2 125.3(3)
N5 C7 N6 111.1(3)
N5 C7 C8 124.7(3)
N6 C7 C8 124.2(3)
N6 C9 C10 111.3(3)
O1 C11 Rh1 178.6(3)
O2 C12 Rh2 178.7(3)
C14 C13 C18 118.3(4)
C14 C13 P1 122.9(3)
C18 C13 P1 118.9(3)
C15 C14 C13 120.8(4)
C16 C15 C14 120.3(4)
C17 C16 C15 119.6(4)
C16 C17 C18 120.8(4)
C17 C18 C13 120.3(4)
C20 C19 C24 118.0(4)
C20 C19 P1 119.3(3)
C24 C19 P1 122.6(3)
C21 C20 C19 121.1(4)
C22 C21 C20 120.1(4)
C23 C22 C21 120.8(4)
C22 C23 C24 120.5(4)
C23 C24 C19 119.5(4)
C26 C25 C30 119.4(3)
C26 C25 P1 116.3(3)
C30 C25 P1 124.0(3)
C25 C26 C27 120.6(4)
C28 C27 C26 119.2(4)
C27 C28 C29 120.9(4)
C30 C29 C28 119.6(4)
C29 C30 C25 120.2(4)
C36 C31 C32 118.3(4)
C36 C31 P2 119.6(3)
C32 C31 P2 122.1(3)
C33 C32 C31 120.3(4)
C34 C33 C32 120.1(4)
C35 C34 C33 120.4(4)
C34 C35 C36 119.7(4)
C35 C36 C31 121.2(4)
C42 C37 C38 118.2(4)
C42 C37 P2 117.5(3)
C38 C37 P2 124.3(3)
C39 C38 C37 120.4(4)
C40 C39 C38 120.3(5)
C41 C40 C39 120.3(4)
C40 C41 C42 119.6(5)
C37 C42 C41 121.2(5)
C48 C43 C44 119.1(3)
C48 C43 P2 123.3(3)
C44 C43 P2 117.6(3)
C43 C44 C45 119.8(4)
C46 C45 C44 120.4(4)
C45 C46 C47 120.2(4)
C48 C47 C46 119.5(4)
C47 C48 C43 120.9(4)

loop_
_geom_bond_atom_site_label_1
_geom_bond_atom_site_label_2
_geom_bond_distance
Rh1 C11 1.826(4)
Rh1 N4 2.084(3)
Rh1 P1 2.2613(12)
Rh1 S1 2.3946(12)
Rh2 C12 1.817(4)
Rh2 N1 2.079(3)
Rh2 P2 2.2582(13)
Rh2 S2 2.3952(13)
P1 C25 1.816(3)
P1 C13 1.837(4)
P1 C19 1.837(4)
P2 C43 1.828(4)
P2 C37 1.830(4)
P2 C31 1.835(4)
S1 C1 1.723(4)
S2 C6 1.730(3)
N1 C1 1.324(4)
N1 N2 1.391(4)
N2 C2 1.309(4)
N3 C2 1.365(5)
N3 C1 1.374(4)
N3 C4 1.469(4)
N4 C6 1.309(4)
N4 N5 1.386(4)
N5 C7 1.311(4)
N6 C7 1.364(4)
N6 C6 1.375(4)
N6 C9 1.476(4)
O1 C11 1.149(4)
O2 C12 1.146(4)
C2 C3 1.487(5)
C4 C5 1.513(5)
C7 C8 1.492(5)
C9 C10 1.513(5)
C13 C14 1.395(5)
C13 C18 1.401(5)
C14 C15 1.386(5)
C15 C16 1.379(6)
C16 C17 1.378(6)
C17 C18 1.383(5)
C19 C20 1.391(5)
C19 C24 1.422(5)
C20 C21 1.385(6)
C21 C22 1.380(6)
C22 C23 1.356(6)
C23 C24 1.407(6)
C25 C26 1.380(5)
C25 C30 1.390(5)
C26 C27 1.387(5)
C27 C28 1.373(6)
C28 C29 1.384(6)
C29 C30 1.377(6)
C31 C36 1.389(5)
C31 C32 1.396(5)
C32 C33 1.383(6)
C33 C34 1.375(6)
C34 C35 1.371(6)
C35 C36 1.378(5)
C37 C42 1.377(6)
C37 C38 1.386(6)
C38 C39 1.380(6)
C39 C40 1.364(7)
C40 C41 1.362(7)
C41 C42 1.382(6)
C43 C48 1.390(5)
C43 C44 1.392(5)
C44 C45 1.399(5)
C45 C46 1.372(6)
C46 C47 1.390(6)
C47 C48 1.387(5)

loop_
_geom_torsion_atom_site_label_1
_geom_torsion_atom_site_label_2
_geom_torsion_atom_site_label_3
_geom_torsion_atom_site_label_4
_geom_torsion
C11 Rh1 P1 C25 46.35(18)
N4 Rh1 P1 C25 -133.96(15)
S1 Rh1 P1 C25 100.4(10)
C11 Rh1 P1 C13 165.08(18)
N4 Rh1 P1 C13 -15.22(15)
S1 Rh1 P1 C13 -140.8(10)
C11 Rh1 P1 C19 -73.39(18)
N4 Rh1 P1 C19 106.31(15)
S1 Rh1 P1 C19 -19.3(10)
C12 Rh2 P2 C43 165.08(18)
N1 Rh2 P2 C43 -17.11(16)
S2 Rh2 P2 C43 -120.3(5)
C12 Rh2 P2 C37 44.27(18)
N1 Rh2 P2 C37 -137.93(16)
S2 Rh2 P2 C37 118.8(5)
C12 Rh2 P2 C31 -76.31(17)
N1 Rh2 P2 C31 101.49(15)
S2 Rh2 P2 C31 -1.7(6)
C11 Rh1 S1 C1 -153.24(17)
N4 Rh1 S1 C1 26.99(14)
P1 Rh1 S1 C1 152.7(10)
C12 Rh2 S2 C6 -154.28(17)
N1 Rh2 S2 C6 27.83(15)
P2 Rh2 S2 C6 131.2(5)
C12 Rh2 N1 C1 -154(3)
P2 Rh2 N1 C1 85.9(3)
S2 Rh2 N1 C1 -97.6(3)
C12 Rh2 N1 N2 14(3)
P2 Rh2 N1 N2 -105.3(2)
S2 Rh2 N1 N2 71.2(2)
C1 N1 N2 C2 -0.2(4)
Rh2 N1 N2 C2 -170.7(2)
C11 Rh1 N4 C6 -102(3)
P1 Rh1 N4 C6 84.9(3)
S1 Rh1 N4 C6 -96.7(3)
C11 Rh1 N4 N5 66(3)
P1 Rh1 N4 N5 -107.2(2)
S1 Rh1 N4 N5 71.2(2)
C6 N4 N5 C7 -0.2(4)
Rh1 N4 N5 C7 -170.2(2)
N2 N1 C1 N3 -0.4(4)
Rh2 N1 C1 N3 169.2(2)
N2 N1 C1 S1 -179.8(3)
Rh2 N1 C1 S1 -10.2(5)
C2 N3 C1 N1 0.8(4)
C4 N3 C1 N1 -178.7(3)
C2 N3 C1 S1 -179.7(3)
C4 N3 C1 S1 0.7(5)
Rh1 S1 C1 N1 60.5(3)
Rh1 S1 C1 N3 -118.8(3)
N1 N2 C2 N3 0.7(4)
N1 N2 C2 C3 178.3(3)
C1 N3 C2 N2 -1.0(4)
C4 N3 C2 N2 178.6(3)
C1 N3 C2 C3 -178.5(3)
C4 N3 C2 C3 1.0(6)
C2 N3 C4 C5 86.4(4)
C1 N3 C4 C5 -94.1(4)
N5 N4 C6 N6 0.2(4)
Rh1 N4 C6 N6 169.0(2)
N5 N4 C6 S2 179.7(3)
Rh1 N4 C6 S2 -11.5(5)
C7 N6 C6 N4 -0.1(4)
C9 N6 C6 N4 -178.9(3)
C7 N6 C6 S2 -179.6(3)
C9 N6 C6 S2 1.6(5)
Rh2 S2 C6 N4 61.5(3)
Rh2 S2 C6 N6 -119.1(3)
N4 N5 C7 N6 0.2(4)
N4 N5 C7 C8 177.9(3)
C6 N6 C7 N5 -0.1(4)
C9 N6 C7 N5 178.7(3)
C6 N6 C7 C8 -177.8(3)
C9 N6 C7 C8 1.0(6)
C7 N6 C9 C10 86.1(4)
C6 N6 C9 C10 -95.4(4)
N4 Rh1 C11 O1 22(18)
P1 Rh1 C11 O1 -164(15)
S1 Rh1 C11 O1 17(15)
N1 Rh2 C12 O2 -18(18)
P2 Rh2 C12 O2 102(16)
S2 Rh2 C12 O2 -74(16)
C25 P1 C13 C14 0.3(4)
C19 P1 C13 C14 109.0(3)
Rh1 P1 C13 C14 -122.8(3)
C25 P1 C13 C18 179.9(3)
C19 P1 C13 C18 -71.4(3)
Rh1 P1 C13 C18 56.8(3)
C18 C13 C14 C15 0.0(5)
P1 C13 C14 C15 179.6(3)
C13 C14 C15 C16 0.5(6)
C14 C15 C16 C17 -0.5(6)
C15 C16 C17 C18 -0.1(6)
C16 C17 C18 C13 0.6(6)
C14 C13 C18 C17 -0.6(6)
P1 C13 C18 C17 179.8(3)
C25 P1 C19 C20 -59.4(3)
C13 P1 C19 C20 -167.0(3)
Rh1 P1 C19 C20 64.1(3)
C25 P1 C19 C24 124.1(3)
C13 P1 C19 C24 16.5(3)
Rh1 P1 C19 C24 -112.4(3)
C24 C19 C20 C21 -0.9(6)
P1 C19 C20 C21 -177.6(3)
C19 C20 C21 C22 1.1(6)
C20 C21 C22 C23 0.0(7)
C21 C22 C23 C24 -1.3(7)
C22 C23 C24 C19 1.4(6)
C20 C19 C24 C23 -0.3(6)
P1 C19 C24 C23 176.2(3)
C13 P1 C25 C26 -81.4(3)
C19 P1 C25 C26 171.4(3)
Rh1 P1 C25 C26 45.2(3)
C13 P1 C25 C30 93.4(4)
C19 P1 C25 C30 -13.8(4)
Rh1 P1 C25 C30 -140.0(3)
C30 C25 C26 C27 1.8(6)
P1 C25 C26 C27 176.9(3)
C25 C26 C27 C28 -2.2(7)
C26 C27 C28 C29 1.5(7)
C27 C28 C29 C30 -0.4(7)
C28 C29 C30 C25 0.0(7)
C26 C25 C30 C29 -0.7(7)
P1 C25 C30 C29 -175.4(4)
C43 P2 C31 C36 147.8(3)
C37 P2 C31 C36 -104.6(3)
Rh2 P2 C31 C36 20.4(3)
C43 P2 C31 C32 -33.2(3)
C37 P2 C31 C32 74.4(3)
Rh2 P2 C31 C32 -160.7(3)
C36 C31 C32 C33 0.8(6)
P2 C31 C32 C33 -178.1(3)
C31 C32 C33 C34 0.5(7)
C32 C33 C34 C35 -0.9(7)
C33 C34 C35 C36 0.0(6)
C34 C35 C36 C31 1.4(6)
C32 C31 C36 C35 -1.8(5)
P2 C31 C36 C35 177.2(3)
C43 P2 C37 C42 -93.4(4)
C31 P2 C37 C42 160.4(4)
Rh2 P2 C37 C42 35.2(4)
C43 P2 C37 C38 86.4(4)
C31 P2 C37 C38 -19.8(4)
Rh2 P2 C37 C38 -145.0(3)
C42 C37 C38 C39 -0.2(7)
P2 C37 C38 C39 179.9(3)
C37 C38 C39 C40 0.5(7)
C38 C39 C40 C41 -0.1(8)
C39 C40 C41 C42 -0.5(9)
C38 C37 C42 C41 -0.4(7)
P2 C37 C42 C41 179.4(4)
C40 C41 C42 C37 0.8(9)
C37 P2 C43 C48 9.9(4)
C31 P2 C43 C48 119.2(3)
Rh2 P2 C43 C48 -115.9(3)
C37 P2 C43 C44 -171.0(3)
C31 P2 C43 C44 -61.8(3)
Rh2 P2 C43 C44 63.1(3)
C48 C43 C44 C45 -0.1(5)
P2 C43 C44 C45 -179.2(3)
C43 C44 C45 C46 0.0(6)
C44 C45 C46 C47 -0.2(6)
C45 C46 C47 C48 0.6(6)
C46 C47 C48 C43 -0.8(6)
C44 C43 C48 C47 0.6(6)
P2 C43 C48 C47 179.6(3)

loop_
_platon_squeeze_void_nr
_platon_squeeze_void_average_x
_platon_squeeze_void_average_y
_platon_squeeze_void_average_z
_platon_squeeze_void_volume
_platon_squeeze_void_count_electrons
_platon_squeeze_void_content
1 0.000 0.000 0.500 159 62 ' '
